data_1565071
loop_
_publ_author_name
'Crimmin, Mark Richard'
'Kong, Richard Y.'
'Batuecas, Maria'

_publ_section_title
;
 &#x000D; Reactions of Aluminium(I) with Transition Metal Carbonyls:
 Scope, Mechanism and Selectivity of CO Homologation&#x000D;
;
_journal_name_full 'Chemical Science'
_journal_paper_doi 10.1039/D1SC04940B
_journal_year 2021
_chemical_formula_moiety 'C67 H87 Al2 Co N4 O4, 1.5(C7 H8), 0.5(C5 H12)'
_chemical_formula_sum 'C80 H105 Al2 Co N4 O4'
_chemical_formula_weight 1299.56
_space_group_crystal_system monoclinic
_space_group_IT_number 14
_space_group_name_Hall '-P 2yn'
_space_group_name_H-M_alt 'P 1 21/n 1'
_atom_sites_solution_hydrogens geom
_audit_creation_date 2018-11-16
_audit_creation_method
;
Olex2 1.2
(compiled 2018.05.29 svn.r3508 for OlexSys, GUI svn.r5506)
;
_audit_update_record
;
2021-07-08 deposited with the CCDC.	2021-10-25 downloaded from the CCDC.
;
_cell_angle_alpha 90
_cell_angle_beta 96.9581(19)
_cell_angle_gamma 90
_cell_formula_units_Z 4
_cell_length_a 13.0460(2)
_cell_length_b 25.0267(5)
_cell_length_c 22.6264(5)
_cell_measurement_reflns_used 7358
_cell_measurement_temperature 173.00(14)
_cell_measurement_theta_max 26.3870
_cell_measurement_theta_min 2.5140
_cell_volume 7333.1(2)
_computing_cell_refinement 'CrysAlisPro 1.171.39.46 (Rigaku OD, 2018)'
_computing_data_collection 'CrysAlisPro 1.171.39.46 (Rigaku OD, 2018)'
_computing_data_reduction 'CrysAlisPro 1.171.39.46 (Rigaku OD, 2018)'
_computing_molecular_graphics 'Olex2 (Dolomanov et al., 2009)'
_computing_publication_material 'Olex2 (Dolomanov et al., 2009)'
_computing_structure_refinement 'ShelXL (Sheldrick, 2015)'
_diffrn_ambient_environment N~2~
_diffrn_ambient_temperature 173.00(14)
_diffrn_detector 'CCD plate'
_diffrn_detector_area_resol_mean 16.0382
_diffrn_detector_type Eos
_diffrn_measured_fraction_theta_full 0.986
_diffrn_measured_fraction_theta_max 0.801
_diffrn_measurement_details
;
List of Runs (angles in degrees, time in seconds):

  # Type    Start    End  Width  t~exp~   \w     \q     \k     \f   Frames
#--------------------------------------------------------------------------
  1  \w    -16.00  81.00   1.00   36.88    --   14.27   0.00-150.00   97
  2  \w      4.00  67.00   1.00   36.88    --   14.27  19.00 -90.00   63
;
_diffrn_measurement_device 'four-circle diffractometer'
_diffrn_measurement_device_type 'Xcalibur, Eos'
_diffrn_measurement_method '\w scans'
_diffrn_orient_matrix_type 'CrysAlisPro convention (1999,Acta A55,543-557)'
_diffrn_orient_matrix_UB_11 -0.0348329000
_diffrn_orient_matrix_UB_12 -0.0087803000
_diffrn_orient_matrix_UB_13 0.0197142000
_diffrn_orient_matrix_UB_21 0.0225698000
_diffrn_orient_matrix_UB_22 0.0180964000
_diffrn_orient_matrix_UB_23 0.0219558000
_diffrn_orient_matrix_UB_31 -0.0357437000
_diffrn_orient_matrix_UB_32 0.0199800000
_diffrn_orient_matrix_UB_33 -0.0112240000
_diffrn_radiation_monochromator graphite
_diffrn_radiation_probe x-ray
_diffrn_radiation_type MoK\a
_diffrn_radiation_wavelength 0.71073
_diffrn_reflns_av_R_equivalents 0.0263
_diffrn_reflns_av_unetI/netI 0.0555
_diffrn_reflns_Laue_measured_fraction_full 0.986
_diffrn_reflns_Laue_measured_fraction_max 0.801
_diffrn_reflns_limit_h_max 11
_diffrn_reflns_limit_h_min -17
_diffrn_reflns_limit_k_max 21
_diffrn_reflns_limit_k_min -32
_diffrn_reflns_limit_l_max 27
_diffrn_reflns_limit_l_min -26
_diffrn_reflns_number 25416
_diffrn_reflns_point_group_measured_fraction_full 0.986
_diffrn_reflns_point_group_measured_fraction_max 0.801
_diffrn_reflns_theta_full 25.242
_diffrn_reflns_theta_max 28.349
_diffrn_reflns_theta_min 2.395
_diffrn_source 'fine-focus sealed X-ray tube'
_diffrn_source_type 'Enhance (Mo) X-ray Source'
_exptl_absorpt_coefficient_mu 0.309
_exptl_absorpt_correction_T_max 0.862
_exptl_absorpt_correction_T_min 0.790
_exptl_absorpt_correction_type analytical
_exptl_absorpt_process_details
;
CrysAlisPro 1.171.39.46 (Rigaku Oxford Diffraction, 2018)
Analytical numeric absorption correction using a multifaceted crystal
			model based on expressions derived by R.C. Clark & J.S. Reid.
(Clark, R. C. & Reid, J. S. (1995). Acta Cryst. A51, 887-897)
Empirical absorption correction using spherical harmonics,
 implemented in SCALE3 ABSPACK scaling algorithm.
;
_exptl_crystal_colour red
_exptl_crystal_colour_primary red
_exptl_crystal_density_diffrn 1.177
_exptl_crystal_description block
_exptl_crystal_F_000 2792
_exptl_crystal_size_max 0.342
_exptl_crystal_size_mid 0.238
_exptl_crystal_size_min 0.206
_refine_diff_density_max 0.638
_refine_diff_density_min -0.394
_refine_diff_density_rms 0.053
_refine_ls_extinction_method none
_refine_ls_goodness_of_fit_ref 1.018
_refine_ls_hydrogen_treatment constr
_refine_ls_matrix_type full
_refine_ls_number_parameters 893
_refine_ls_number_reflns 14683
_refine_ls_number_restraints 610
_refine_ls_restrained_S_all 1.033
_refine_ls_R_factor_all 0.0842
_refine_ls_R_factor_gt 0.0527
_refine_ls_shift/su_max 0.001
_refine_ls_shift/su_mean 0.000
_refine_ls_structure_factor_coef Fsqd
_refine_ls_weighting_details 'w=1/[\s^2^(Fo^2^)+(0.0600P)^2^+3.8408P] where P=(Fo^2^+2Fc^2^)/3'
_refine_ls_weighting_scheme calc
_refine_ls_wR_factor_gt 0.1225
_refine_ls_wR_factor_ref 0.1386
_reflns_Friedel_coverage 0.000
_reflns_number_gt 10344
_reflns_number_total 14683
_reflns_threshold_expression 'I > 2\s(I)'
_cod_data_source_file d1sc04940b3.cif
_cod_data_source_block 3-Co
_cod_original_cell_volume 7333.1(3)
_cod_database_code 1565071
_shelx_shelxl_version_number 2016/6
_chemical_oxdiff_formula 'C36 H34 N2 O7 Al Co2'
_chemical_oxdiff_usercomment RK169
_shelx_space_group_comment
;
The symmetry employed for this shelxl refinement is uniquely defined
by the following loop, which should always be used as a source of
symmetry information in preference to the above space-group names.
They are only intended as comments.
;
_reflns_odcompleteness_completeness 98.77
_reflns_odcompleteness_iscentric 1
_reflns_odcompleteness_theta 24.97
_olex2_refinement_description
;
1. Fixed Uiso
 At 1.2 times of:
  All C(H) groups, All C(H,H) groups
 At 1.5 times of:
  All C(H,H,H) groups
2. Restrained distances
 C181-C175
 1.5 with sigma of 0.02
 C186-C185 \\sim C184-C183
 with sigma of 0.02
 C185-C184 \\sim C183-C182
 with sigma of 0.02
 C176-C181 \\sim C181-C180
 with sigma of 0.02
 C80-C81 \\sim C81-C76
 with sigma of 0.02
3. Restrained planarity
 C181, C178, C179, C177, C180, C176, C175
 with sigma of 0.1
 C78, C81, C80, C75, C79, C76, C77
 with sigma of 0.1
4. Uiso/Uaniso restraints and constraints
All non-hydrogen atoms have similar U: within 1.7A with sigma of 0.01 and sigma
for terminal atoms of 0.01
5. Others
 Sof(C81)=Sof(H81A)=Sof(H81B)=Sof(H81C)=Sof(C78)=Sof(H78)=Sof(C79)=Sof(H79)=
 Sof(C80)=Sof(H80)=Sof(C75)=Sof(C76)=Sof(H76)=Sof(C77)=Sof(H77)=0.5*(1-FVAR(2))
 Sof(C178)=Sof(H172)=Sof(C177)=Sof(H171)=Sof(C176)=Sof(H170)=Sof(C175)=
 Sof(C180)=Sof(H174)=Sof(C179)=Sof(H173)=Sof(C181)=Sof(H3AA)=Sof(H3AB)=
 Sof(H3AC)=0.5*FVAR(2)
 Sof(C186)=Sof(H18A)=Sof(H18B)=Sof(H18C)=Sof(C185)=Sof(H18D)=Sof(H18E)=
 Sof(C184)=Sof(H18F)=Sof(H18G)=Sof(C183)=Sof(H18H)=Sof(H18I)=Sof(C182)=
 Sof(H18J)=Sof(H18K)=Sof(H18L)=0.5*(1-FVAR(3))
 Sof(C82)=Sof(H80A)=Sof(H80B)=Sof(H80C)=Sof(C84)=Sof(H78A)=Sof(H78B)=Sof(C83)=
 Sof(H79A)=Sof(H79B)=Sof(C85)=Sof(H77A)=Sof(H77B)=Sof(C86)=Sof(H76A)=Sof(H76B)=
 Sof(H76C)=0.5*FVAR(3)
 Sof(C165)=Sof(H165)=Sof(C166)=Sof(H16A)=Sof(H16B)=Sof(H16C)=Sof(C167)=
 Sof(H16D)=Sof(H16E)=Sof(H16F)=1-FVAR(3)
 Sof(C66)=Sof(H66A)=Sof(H66B)=Sof(H66C)=Sof(C65)=Sof(H65)=Sof(C67)=Sof(H67A)=
 Sof(H67B)=Sof(H67C)=FVAR(3)
 Sof(H21A)=Sof(C122)=Sof(H12A)=Sof(H12B)=Sof(H12C)=Sof(C123)=Sof(H12D)=
 Sof(H12E)=Sof(H12F)=1-FVAR(4)
 Sof(H21)=Sof(C23)=Sof(H23A)=Sof(H23B)=Sof(H23C)=Sof(C22)=Sof(H22A)=Sof(H22B)=
 Sof(H22C)=FVAR(4)
6.a Ternary CH refined with riding coordinates:
 C53(H53), C36(H36), C21(H21), C21(H21A), C62(H62), C33(H33), C24(H24),
 C65(H65), C50(H50), C165(H165)
6.b Secondary CH2 refined with riding coordinates:
 C84(H78A,H78B), C83(H79A,H79B), C85(H77A,H77B), C185(H18D,H18E), C184(H18F,
 H18G), C183(H18H,H18I)
6.c Aromatic/amide H refined with riding coordinates:
 C41(H41), C60(H60), C30(H30), C12(H12), C29(H29), C48(H48), C46(H46),
 C47(H47), C59(H59), C73(H73), C18(H18), C31(H31), C17(H17), C8(H8), C7(H7),
 C19(H19), C58(H58), C69(H69), C70(H70), C6(H6), C72(H72), C5(H5), C71(H71),
 C9(H9), C178(H172), C177(H171), C176(H170), C180(H174), C179(H173), C78(H78),
 C79(H79), C80(H80), C76(H76), C77(H77)
6.d Fitted hexagon refined as free rotating group:
 C178(C177,C176,C175,C180,C179), C78(C79,C80,C75,C76,C77)
6.e Idealised Me refined as rotating group:
 C55(H55A,H55B,H55C), C10(H10A,H10B,H10C), C37(H37A,H37B,H37C), C54(H54A,H54B,
 H54C), C63(H63A,H63B,H63C), C39(H39A,H39B,H39C), C43(H43A,H43B,H43C), C64(H64A,
 H64B,H64C), C66(H66A,H66B,H66C), C25(H25A,H25B,H25C), C35(H35A,H35B,H35C),
 C38(H38A,H38B,H38C), C26(H26A,H26B,H26C), C14(H14A,H14B,H14C), C34(H34A,H34B,
 H34C), C23(H23A,H23B,H23C), C52(H52A,H52B,H52C), C51(H51A,H51B,H51C), C74(H74A,
 H74B,H74C), C22(H22A,H22B,H22C), C67(H67A,H67B,H67C), C82(H80A,H80B,H80C),
 C181(H3AA,H3AB,H3AC), C81(H81A,H81B,H81C), C86(H76A,H76B,H76C), C186(H18A,H18B,
 H18C), C182(H18J,H18K,H18L), C166(H16A,H16B,H16C), C167(H16D,H16E,H16F),
 C122(H12A,H12B,H12C), C123(H12D,H12E,H12F)
;
_olex2_submission_special_instructions 'No special instructions were received'
_oxdiff_exptl_absorpt_empirical_details
;
Empirical correction (ABSPACK) includes:
- Absorption correction using spherical harmonics
- Frame scaling
;
_oxdiff_exptl_absorpt_empirical_full_max 1.052
_oxdiff_exptl_absorpt_empirical_full_min 0.959

loop_
_space_group_symop_operation_xyz
'x, y, z'
'-x+1/2, y+1/2, -z+1/2'
'-x, -y, -z'
'x-1/2, -y-1/2, z-1/2'

loop_
_atom_site_label
_atom_site_type_symbol
_atom_site_fract_x
_atom_site_fract_y
_atom_site_fract_z
_atom_site_U_iso_or_equiv
_atom_site_adp_type
_atom_site_occupancy
_atom_site_site_symmetry_order
_atom_site_calc_flag
_atom_site_refinement_flags_posn
_atom_site_refinement_flags_adp
_atom_site_refinement_flags_occupancy
_atom_site_disorder_assembly
_atom_site_disorder_group
Co1 Co 0.67368(3) 0.49814(2) 0.26426(2) 0.03304(11) Uani 1 1 d . U . . .
Al2 Al 0.93608(5) 0.37633(3) 0.36865(3) 0.02377(16) Uani 1 1 d . U . . .
Al1 Al 0.83669(5) 0.37703(3) 0.16781(3) 0.02213(15) Uani 1 1 d . U . . .
O1 O 0.75761(12) 0.42446(6) 0.19520(7) 0.0265(4) Uani 1 1 d . U . . .
O3 O 0.91138(12) 0.35080(6) 0.22900(7) 0.0254(4) Uani 1 1 d . U . . .
O2 O 0.84724(12) 0.42934(6) 0.35309(7) 0.0281(4) Uani 1 1 d . U . . .
N3 N 1.06546(14) 0.39279(7) 0.41019(8) 0.0246(4) Uani 1 1 d . U . . .
O4 O 0.73154(16) 0.52260(9) 0.38748(10) 0.0551(6) Uani 1 1 d . U . . .
N1 N 0.75407(14) 0.32920(8) 0.11934(8) 0.0261(4) Uani 1 1 d . U . . .
N4 N 0.89722(15) 0.32422(7) 0.42116(8) 0.0268(4) Uani 1 1 d . U . . .
N2 N 0.90550(14) 0.40876(8) 0.10833(8) 0.0255(4) Uani 1 1 d . U . . .
C40 C 1.09737(18) 0.37549(9) 0.46545(10) 0.0283(5) Uani 1 1 d . U . . .
C2 C 0.83488(17) 0.41580(9) 0.29219(10) 0.0226(5) Uani 1 1 d . U . . .
C41 C 1.04018(19) 0.34048(9) 0.49607(11) 0.0302(5) Uani 1 1 d . U . . .
H41 H 1.066858 0.333070 0.535208 0.036 Uiso 1 1 calc R . . . .
C1 C 0.75993(17) 0.44391(9) 0.25112(10) 0.0239(5) Uani 1 1 d . U . . .
C53 C 1.06749(19) 0.51065(10) 0.42404(12) 0.0350(6) Uani 1 1 d . U . . .
H53 H 1.033426 0.484067 0.446790 0.042 Uiso 1 1 calc R . . . .
C32 C 0.6247(2) 0.27883(11) 0.16811(11) 0.0359(6) Uani 1 1 d . U . . .
C36 C 0.5690(2) 0.32932(11) 0.18236(12) 0.0398(6) Uani 1 1 d . U . . .
H36 H 0.600349 0.359241 0.163150 0.048 Uiso 1 1 calc R . . . .
C27 C 0.71526(19) 0.27903(10) 0.14043(11) 0.0311(6) Uani 1 1 d . U . . .
C3 C 0.90047(17) 0.37426(9) 0.28264(10) 0.0226(5) Uani 1 1 d . U . . .
C42 C 0.94800(19) 0.31517(9) 0.47538(11) 0.0292(5) Uani 1 1 d . U . . .
C11 C 0.71655(19) 0.34651(11) 0.06501(11) 0.0340(6) Uani 1 1 d . U . . .
C55 C 0.9841(2) 0.54547(12) 0.39044(14) 0.0485(7) Uani 1 1 d . U . . .
H55A H 0.943999 0.562075 0.418249 0.073 Uiso 1 1 calc GR . . . .
H55B H 0.939883 0.523743 0.363215 0.073 Uiso 1 1 calc GR . . . .
H55C H 1.015789 0.572539 0.368690 0.073 Uiso 1 1 calc GR . . . .
C10 C 0.6266(2) 0.31834(13) 0.03067(13) 0.0527(8) Uani 1 1 d . U . . .
H10A H 0.641636 0.280908 0.028377 0.079 Uiso 1 1 calc GR . . . .
H10B H 0.614358 0.332950 -0.008788 0.079 Uiso 1 1 calc GR . . . .
H10C H 0.566173 0.323176 0.050481 0.079 Uiso 1 1 calc GR . . . .
C44 C 1.13244(17) 0.42501(10) 0.37811(10) 0.0276(5) Uani 1 1 d . U . . .
C37 C 0.5837(2) 0.33936(12) 0.24951(13) 0.0489(7) Uani 1 1 d . U . . .
H37A H 0.547632 0.312445 0.269078 0.073 Uiso 1 1 calc GR . . . .
H37B H 0.556817 0.373941 0.257632 0.073 Uiso 1 1 calc GR . . . .
H37C H 0.655936 0.337983 0.263985 0.073 Uiso 1 1 calc GR . . . .
C54 C 1.1382(2) 0.54465(11) 0.46831(13) 0.0455(7) Uani 1 1 d . U . . .
H54A H 1.169824 0.572161 0.447168 0.068 Uiso 1 1 calc GR . . . .
H54B H 1.190747 0.522385 0.488952 0.068 Uiso 1 1 calc GR . . . .
H54C H 1.098118 0.560667 0.496515 0.068 Uiso 1 1 calc GR . . . .
C49 C 1.12922(18) 0.48088(10) 0.38142(11) 0.0317(5) Uani 1 1 d . U . . .
C21 C 1.0760(2) 0.34378(11) 0.07603(13) 0.0427(7) Uani 1 1 d . U . . .
H21 H 1.001485 0.337308 0.068102 0.051 Uiso 0.714(17) 1 calc R . P A 1
H21A H 1.009116 0.330577 0.085460 0.051 Uiso 0.286(17) 1 calc R . P A 2
C62 C 0.6885(2) 0.35413(11) 0.44753(12) 0.0404(6) Uani 1 1 d . U . . .
H62 H 0.754879 0.371137 0.460972 0.048 Uiso 1 1 calc R . . . .
C63 C 0.6238(2) 0.39374(12) 0.40756(14) 0.0498(8) Uani 1 1 d . U . . .
H63A H 0.658970 0.402395 0.373919 0.075 Uiso 1 1 calc GR . . . .
H63B H 0.613719 0.425684 0.429632 0.075 Uiso 1 1 calc GR . . . .
H63C H 0.557970 0.378070 0.393976 0.075 Uiso 1 1 calc GR . . . .
C15 C 1.00972(18) 0.43005(10) 0.11955(10) 0.0295(5) Uani 1 1 d . U . . .
C39 C 1.20026(19) 0.39433(11) 0.49555(11) 0.0359(6) Uani 1 1 d . U . . .
H39A H 1.253725 0.383785 0.472310 0.054 Uiso 1 1 calc GR . . . .
H39B H 1.213034 0.378668 0.534476 0.054 Uiso 1 1 calc GR . . . .
H39C H 1.199623 0.432554 0.499056 0.054 Uiso 1 1 calc GR . . . .
C43 C 0.9049(2) 0.27593(11) 0.51659(12) 0.0400(6) Uani 1 1 d . U . . .
H43A H 0.839620 0.288700 0.526383 0.060 Uiso 1 1 calc GR . . . .
H43B H 0.952083 0.272299 0.552356 0.060 Uiso 1 1 calc GR . . . .
H43C H 0.895488 0.241833 0.497259 0.060 Uiso 1 1 calc GR . . . .
C33 C 0.8720(2) 0.23327(11) 0.10558(14) 0.0472(7) Uani 1 1 d . U . . .
H33 H 0.909554 0.265105 0.121419 0.057 Uiso 1 1 calc R . . . .
C24 C 0.9401(2) 0.51501(10) 0.16429(12) 0.0387(6) Uani 1 1 d . U . . .
H24 H 0.876806 0.493545 0.159554 0.046 Uiso 1 1 calc R . . . .
C60 C 0.6285(2) 0.27030(12) 0.39268(13) 0.0469(7) Uani 1 1 d . U . . .
H60 H 0.562284 0.277991 0.401437 0.056 Uiso 1 1 calc R . . . .
C30 C 0.6398(3) 0.18284(12) 0.17627(13) 0.0502(8) Uani 1 1 d . U . . .
H30 H 0.613272 0.150358 0.187363 0.060 Uiso 1 1 calc R . . . .
C56 C 0.8084(2) 0.29102(9) 0.40029(11) 0.0327(6) Uani 1 1 d . U . . .
C13 C 0.85170(19) 0.41567(10) 0.05480(11) 0.0318(6) Uani 1 1 d . U . . .
C61 C 0.7098(2) 0.30421(10) 0.41342(12) 0.0344(6) Uani 1 1 d . U . . .
C28 C 0.7703(2) 0.23197(10) 0.13219(12) 0.0380(6) Uani 1 1 d . U . . .
C64 C 0.6348(3) 0.34192(15) 0.50280(15) 0.0631(9) Uani 1 1 d . U . . .
H64A H 0.632170 0.373806 0.526155 0.095 Uiso 1 1 calc GR . . . .
H64B H 0.672892 0.314870 0.526203 0.095 Uiso 1 1 calc GR . . . .
H64C H 0.565929 0.329463 0.490585 0.095 Uiso 1 1 calc GR . . . .
C57 C 0.8253(2) 0.24626(11) 0.36519(15) 0.0503(8) Uani 1 1 d . U . . .
C16 C 1.09175(19) 0.39894(11) 0.10381(11) 0.0357(6) Uani 1 1 d . U . . .
C12 C 0.7582(2) 0.38985(11) 0.03762(11) 0.0364(6) Uani 1 1 d . U . . .
H12 H 0.718876 0.403180 0.003798 0.044 Uiso 1 1 calc R . . . .
C29 C 0.7300(2) 0.18402(11) 0.15071(12) 0.0461(7) Uani 1 1 d . U . . .
H29 H 0.764904 0.152254 0.145661 0.055 Uiso 1 1 calc R . . . .
C66 C 0.9416(7) 0.2220(4) 0.2894(4) 0.0594(18) Uani 0.647(8) 1 d . U P B 1
H66A H 0.896437 0.194775 0.271212 0.089 Uiso 0.647(8) 1 calc GR . P B 1
H66B H 1.011958 0.212481 0.286022 0.089 Uiso 0.647(8) 1 calc GR . P B 1
H66C H 0.925746 0.255469 0.269755 0.089 Uiso 0.647(8) 1 calc GR . P B 1
C48 C 1.1862(2) 0.51015(12) 0.34470(13) 0.0416(7) Uani 1 1 d . U . . .
H48 H 1.184924 0.547276 0.346274 0.050 Uiso 1 1 calc R . . . .
C46 C 1.2495(2) 0.43053(13) 0.30470(13) 0.0478(7) Uani 1 1 d . U . . .
H46 H 1.290282 0.414096 0.279017 0.057 Uiso 1 1 calc R . . . .
C4 C 0.7151(2) 0.50837(10) 0.33847(14) 0.0390(7) Uani 1 1 d . U . . .
C25 C 0.9207(3) 0.56460(13) 0.12514(16) 0.0619(9) Uani 1 1 d . U . . .
H25A H 0.865104 0.584953 0.138015 0.093 Uiso 1 1 calc GR . . . .
H25B H 0.902738 0.553900 0.084459 0.093 Uiso 1 1 calc GR . . . .
H25C H 0.982061 0.586099 0.128353 0.093 Uiso 1 1 calc GR . . . .
C47 C 1.2445(2) 0.48521(13) 0.30600(13) 0.0474(7) Uani 1 1 d . U . . .
H47 H 1.280481 0.505419 0.280822 0.057 Uiso 1 1 calc R . . . .
C35 C 0.8579(3) 0.23836(14) 0.03777(15) 0.0658(10) Uani 1 1 d . U . . .
H35A H 0.816249 0.209327 0.020738 0.099 Uiso 1 1 calc GR . . . .
H35B H 0.924210 0.237324 0.023430 0.099 Uiso 1 1 calc GR . . . .
H35C H 0.824484 0.271642 0.026556 0.099 Uiso 1 1 calc GR . . . .
C45 C 1.19530(19) 0.39911(11) 0.34064(12) 0.0381(6) Uani 1 1 d . U . . .
C38 C 0.4535(2) 0.32848(15) 0.15935(16) 0.0607(9) Uani 1 1 d . U . . .
H38A H 0.444785 0.323039 0.117039 0.091 Uiso 1 1 calc GR . . . .
H38B H 0.422839 0.361919 0.168358 0.091 Uiso 1 1 calc GR . . . .
H38C H 0.420562 0.299952 0.178245 0.091 Uiso 1 1 calc GR . . . .
C59 C 0.6445(3) 0.22591(12) 0.35966(15) 0.0565(9) Uani 1 1 d . U . . .
H59 H 0.589482 0.203466 0.346761 0.068 Uiso 1 1 calc R . . . .
C73 C 1.3485(3) 0.17675(16) 0.2856(2) 0.0799(11) Uani 1 1 d . U . . .
H73 H 1.404361 0.197201 0.277104 0.096 Uiso 1 1 calc R . . . .
C18 C 1.2084(2) 0.46978(13) 0.13973(13) 0.0471(7) Uani 1 1 d . U . . .
H18 H 1.275291 0.483193 0.146380 0.057 Uiso 1 1 calc R . . . .
C26 C 0.9612(2) 0.53128(13) 0.22936(14) 0.0514(8) Uani 1 1 d . U . . .
H26A H 1.018597 0.555509 0.234503 0.077 Uiso 1 1 calc GR . . . .
H26B H 0.977009 0.500099 0.253453 0.077 Uiso 1 1 calc GR . . . .
H26C H 0.901157 0.548514 0.241223 0.077 Uiso 1 1 calc GR . . . .
C31 C 0.5889(2) 0.22921(12) 0.18544(13) 0.0457(7) Uani 1 1 d . U . . .
H31 H 0.528858 0.227785 0.203700 0.055 Uiso 1 1 calc R . . . .
C17 C 1.1906(2) 0.42023(13) 0.11441(13) 0.0454(7) Uani 1 1 d . U . . .
H17 H 1.246113 0.400448 0.104120 0.054 Uiso 1 1 calc R . . . .
C14 C 0.8925(2) 0.45148(13) 0.00953(12) 0.0504(8) Uani 1 1 d . U . . .
H14A H 0.915440 0.484587 0.028071 0.076 Uiso 1 1 calc GR . . . .
H14B H 0.838767 0.458417 -0.022416 0.076 Uiso 1 1 calc GR . . . .
H14C H 0.949403 0.434255 -0.005934 0.076 Uiso 1 1 calc GR . . . .
C20 C 1.02594(19) 0.48088(10) 0.14580(11) 0.0321(6) Uani 1 1 d . U . . .
C34 C 0.9409(3) 0.18493(14) 0.12360(17) 0.0713(10) Uani 1 1 d . U . . .
H34A H 0.948785 0.181099 0.166121 0.107 Uiso 1 1 calc GR . . . .
H34B H 1.007484 0.190158 0.110460 0.107 Uiso 1 1 calc GR . . . .
H34C H 0.909718 0.153257 0.105495 0.107 Uiso 1 1 calc GR . . . .
C23 C 1.1230(6) 0.2997(2) 0.1182(3) 0.0571(16) Uani 0.714(17) 1 d . U P A 1
H23A H 1.195585 0.306102 0.128073 0.086 Uiso 0.714(17) 1 calc GR . P A 1
H23B H 1.112796 0.265603 0.098867 0.086 Uiso 0.714(17) 1 calc GR . P A 1
H23C H 1.089972 0.299801 0.153833 0.086 Uiso 0.714(17) 1 calc GR . P A 1
C8 C 0.6361(4) 0.56960(17) 0.2184(2) 0.0955(14) Uani 1 1 d . U . . .
H8 H 0.678430 0.599560 0.219450 0.115 Uiso 1 1 calc R . . . .
C65 C 0.9264(4) 0.2272(2) 0.3570(3) 0.0515(14) Uani 0.647(8) 1 d . U P B 1
H65 H 0.975963 0.253959 0.374388 0.062 Uiso 0.647(8) 1 calc R . P B 1
C68 C 1.2787(4) 0.15849(16) 0.2403(2) 0.0878(12) Uani 1 1 d . U . . .
C50 C 1.2072(2) 0.33850(12) 0.33956(15) 0.0539(8) Uani 1 1 d . U . . .
H50 H 1.161817 0.322931 0.366498 0.065 Uiso 1 1 calc R . . . .
C7 C 0.6351(3) 0.52791(17) 0.17915(18) 0.0769(11) Uani 1 1 d . U . . .
H7 H 0.676980 0.524987 0.148840 0.092 Uiso 1 1 calc R . . . .
C19 C 1.1270(2) 0.49954(12) 0.15522(12) 0.0418(7) Uani 1 1 d . U . . .
H19 H 1.139926 0.532990 0.172425 0.050 Uiso 1 1 calc R . . . .
C58 C 0.7408(3) 0.21455(12) 0.34565(16) 0.0625(10) Uani 1 1 d . U . . .
H58 H 0.750161 0.184723 0.322373 0.075 Uiso 1 1 calc R . . . .
C69 C 1.1965(3) 0.12854(17) 0.2520(3) 0.0906(13) Uani 1 1 d . U . . .
H69 H 1.148937 0.116016 0.221191 0.109 Uiso 1 1 calc R . . . .
C52 C 1.1756(3) 0.31621(15) 0.27699(17) 0.0723(11) Uani 1 1 d . U . . .
H52A H 1.105986 0.326796 0.263418 0.108 Uiso 1 1 calc GR . . . .
H52B H 1.179905 0.277924 0.277991 0.108 Uiso 1 1 calc GR . . . .
H52C H 1.221110 0.329947 0.250321 0.108 Uiso 1 1 calc GR . . . .
C51 C 1.3195(3) 0.32243(15) 0.36173(17) 0.0729(11) Uani 1 1 d . U . . .
H51A H 1.364292 0.334543 0.333807 0.109 Uiso 1 1 calc GR . . . .
H51B H 1.324091 0.284259 0.365317 0.109 Uiso 1 1 calc GR . . . .
H51C H 1.340053 0.338503 0.399855 0.109 Uiso 1 1 calc GR . . . .
C70 C 1.1856(4) 0.1175(2) 0.3089(3) 0.1084(16) Uani 1 1 d . U . . .
H70 H 1.129205 0.097000 0.316643 0.130 Uiso 1 1 calc R . . . .
C6 C 0.5618(3) 0.49072(15) 0.19164(16) 0.0631(10) Uani 1 1 d . U . . .
H6 H 0.546749 0.458708 0.171577 0.076 Uiso 1 1 calc R . . . .
C74 C 1.2902(4) 0.1715(2) 0.1777(2) 0.1155(17) Uani 1 1 d . U . . .
H74A H 1.289303 0.209559 0.172533 0.173 Uiso 1 1 calc GR . . . .
H74B H 1.234300 0.155845 0.151967 0.173 Uiso 1 1 calc GR . . . .
H74C H 1.354594 0.157466 0.167923 0.173 Uiso 1 1 calc GR . . . .
C72 C 1.3364(4) 0.16483(19) 0.3452(3) 0.1025(15) Uani 1 1 d . U . . .
H72 H 1.384329 0.177350 0.375821 0.123 Uiso 1 1 calc R . . . .
C22 C 1.1218(9) 0.3392(2) 0.0163(3) 0.0670(18) Uani 0.714(17) 1 d . U P A 1
H22A H 1.094554 0.367319 -0.009936 0.100 Uiso 0.714(17) 1 calc GR . P A 1
H22B H 1.103642 0.305240 -0.001648 0.100 Uiso 0.714(17) 1 calc GR . P A 1
H22C H 1.195596 0.342327 0.023428 0.100 Uiso 0.714(17) 1 calc GR . P A 1
C5 C 0.5145(2) 0.50998(17) 0.23992(19) 0.0732(11) Uani 1 1 d . U . . .
H5 H 0.461898 0.493736 0.257695 0.088 Uiso 1 1 calc R . . . .
C71 C 1.2555(5) 0.1353(2) 0.3579(3) 0.1097(16) Uani 1 1 d . U . . .
H71 H 1.245886 0.126995 0.396900 0.132 Uiso 1 1 calc R . . . .
C9 C 0.5635(3) 0.55930(17) 0.2560(2) 0.0863(13) Uani 1 1 d . U . . .
H9 H 0.548807 0.581211 0.287059 0.104 Uiso 1 1 calc R . . . .
C67 C 0.9571(5) 0.1732(3) 0.3880(2) 0.0653(19) Uani 0.647(8) 1 d . U P B 1
H67A H 0.950980 0.175970 0.429744 0.098 Uiso 0.647(8) 1 calc GR . P B 1
H67B H 1.027186 0.164699 0.382697 0.098 Uiso 0.647(8) 1 calc GR . P B 1
H67C H 0.912177 0.145472 0.370738 0.098 Uiso 0.647(8) 1 calc GR . P B 1
C82 C 0.6254(17) 0.5779(9) 0.0050(10) 0.101(5) Uiso 0.323(6) 1 d . U P C -1
H80A H 0.587166 0.596997 -0.027321 0.152 Uiso 0.323(6) 1 calc GR . P C -1
H80B H 0.697917 0.583920 0.004360 0.152 Uiso 0.323(6) 1 calc GR . P C -1
H80C H 0.605469 0.590396 0.042055 0.152 Uiso 0.323(6) 1 calc GR . P C -1
C84 C 0.4898(18) 0.5100(8) -0.0040(12) 0.097(4) Uiso 0.323(6) 1 d . U P C -1
H78A H 0.463471 0.521617 0.032130 0.116 Uiso 0.323(6) 1 calc R . P C -1
H78B H 0.451023 0.528651 -0.037055 0.116 Uiso 0.323(6) 1 calc R . P C -1
C83 C 0.6058(17) 0.5272(8) -0.0007(10) 0.096(4) Uiso 0.323(6) 1 d . U P C -1
H79A H 0.644127 0.508807 0.032704 0.116 Uiso 0.323(6) 1 calc R . P C -1
H79B H 0.632264 0.514765 -0.036529 0.116 Uiso 0.323(6) 1 calc R . P C -1
C178 C 0.4683(6) 0.5222(3) 0.4314(2) 0.059(2) Uiso 0.407(3) 1 d . U P D -1
H172 H 0.450947 0.535741 0.393213 0.071 Uiso 0.407(3) 1 calc R . P D -1
C177 C 0.4104(5) 0.4811(3) 0.4520(2) 0.055(2) Uiso 0.407(3) 1 d G U P D -1
H171 H 0.354174 0.467165 0.427591 0.066 Uiso 0.407(3) 1 calc R . P D -1
C176 C 0.4364(5) 0.4608(2) 0.5090(2) 0.050(2) Uiso 0.407(3) 1 d DG U P D -1
H170 H 0.397582 0.433294 0.522778 0.060 Uiso 0.407(3) 1 calc R . P D -1
C175 C 0.5204(5) 0.4816(2) 0.54543(19) 0.0506(19) Uiso 0.407(3) 1 d DG U P D -1
C180 C 0.5783(4) 0.5227(2) 0.5248(2) 0.056(2) Uiso 0.407(3) 1 d DG U P D -1
H174 H 0.634536 0.536575 0.549211 0.067 Uiso 0.407(3) 1 calc R . P D -1
C179 C 0.5523(5) 0.5430(2) 0.4678(2) 0.058(2) Uiso 0.407(3) 1 d G U P D -1
H173 H 0.591131 0.570447 0.454024 0.070 Uiso 0.407(3) 1 calc R . P D -1
C181 C 0.5452(7) 0.4574(3) 0.6067(4) 0.059(2) Uiso 0.407(3) 1 d D U P D -1
H3AA H 0.526877 0.482152 0.636129 0.088 Uiso 0.407(3) 1 calc GR . P D -1
H3AB H 0.617689 0.449715 0.613981 0.088 Uiso 0.407(3) 1 calc GR . P D -1
H3AC H 0.506628 0.424922 0.609043 0.088 Uiso 0.407(3) 1 calc GR . P D -1
C81 C 0.436(2) 0.5053(13) 0.4342(16) 0.045(5) Uiso 0.093(3) 1 d D U P D -2
H81A H 0.456853 0.474524 0.413215 0.068 Uiso 0.093(3) 1 calc GR . P D -2
H81B H 0.456284 0.537141 0.415012 0.068 Uiso 0.093(3) 1 calc GR . P D -2
H81C H 0.362596 0.504966 0.434133 0.068 Uiso 0.093(3) 1 calc GR . P D -2
C78 C 0.586(2) 0.5029(12) 0.6179(10) 0.088(6) Uiso 0.093(3) 1 d . U P D -2
H78 H 0.618252 0.502636 0.656981 0.106 Uiso 0.093(3) 1 calc R . P D -2
C79 C 0.536(3) 0.4575(10) 0.5939(12) 0.068(5) Uiso 0.093(3) 1 d G U P D -2
H79 H 0.534750 0.426708 0.616852 0.081 Uiso 0.093(3) 1 calc R . P D -2
C80 C 0.489(2) 0.4579(8) 0.5355(12) 0.057(4) Uiso 0.093(3) 1 d DG U P D -2
H80 H 0.455062 0.427488 0.519457 0.068 Uiso 0.093(3) 1 calc R . P D -2
C75 C 0.4908(16) 0.5039(8) 0.5012(10) 0.050(3) Uiso 0.093(3) 1 d G U P D -2
C76 C 0.541(2) 0.5494(8) 0.5253(12) 0.078(5) Uiso 0.093(3) 1 d DG U P D -2
H76 H 0.542377 0.580124 0.502320 0.094 Uiso 0.093(3) 1 calc R . P D -2
C77 C 0.589(2) 0.5489(10) 0.5836(13) 0.088(6) Uiso 0.093(3) 1 d G U P D -2
H77 H 0.622065 0.579345 0.599715 0.106 Uiso 0.093(3) 1 calc R . P D -2
C85 C 0.4747(16) 0.4662(8) -0.0097(10) 0.092(4) Uiso 0.323(6) 1 d . U P C -1
H77A H 0.513434 0.447254 0.023144 0.110 Uiso 0.323(6) 1 calc R . P C -1
H77B H 0.500012 0.454381 -0.046135 0.110 Uiso 0.323(6) 1 calc R . P C -1
C86 C 0.3514(14) 0.4499(9) -0.0125(9) 0.103(5) Uiso 0.323(6) 1 d . U P C -1
H76A H 0.312700 0.467557 -0.045598 0.155 Uiso 0.323(6) 1 calc GR . P C -1
H76B H 0.326023 0.460661 0.023773 0.155 Uiso 0.323(6) 1 calc GR . P C -1
H76C H 0.344009 0.411881 -0.017201 0.155 Uiso 0.323(6) 1 calc GR . P C -1
C186 C 0.362(2) 0.4100(13) -0.0266(18) 0.097(7) Uiso 0.177(6) 1 d D U P C -2
H18A H 0.356253 0.394367 -0.065554 0.145 Uiso 0.177(6) 1 calc GR . P C -2
H18B H 0.298751 0.428613 -0.021795 0.145 Uiso 0.177(6) 1 calc GR . P C -2
H18C H 0.373062 0.382433 0.002952 0.145 Uiso 0.177(6) 1 calc GR . P C -2
C185 C 0.447(3) 0.4471(14) -0.0195(15) 0.097(5) Uiso 0.177(6) 1 d D U P C -2
H18D H 0.413700 0.479690 -0.008381 0.116 Uiso 0.177(6) 1 calc R . P C -2
H18E H 0.486105 0.434665 0.017008 0.116 Uiso 0.177(6) 1 calc R . P C -2
C184 C 0.512(2) 0.4639(11) -0.0459(14) 0.102(5) Uiso 0.177(6) 1 d D U P C -2
H18F H 0.480365 0.468601 -0.086574 0.123 Uiso 0.177(6) 1 calc R . P C -2
H18G H 0.561540 0.434965 -0.046950 0.123 Uiso 0.177(6) 1 calc R . P C -2
C183 C 0.572(3) 0.5104(11) -0.0324(16) 0.101(5) Uiso 0.177(6) 1 d D U P C -2
H18H H 0.602572 0.502215 0.007903 0.121 Uiso 0.177(6) 1 calc R . P C -2
H18I H 0.627895 0.504353 -0.056426 0.121 Uiso 0.177(6) 1 calc R . P C -2
C182 C 0.572(2) 0.5574(11) -0.0306(14) 0.094(5) Uiso 0.177(6) 1 d D U P C -2
H18J H 0.576131 0.571420 -0.069718 0.142 Uiso 0.177(6) 1 calc GR . P C -2
H18K H 0.629695 0.569658 -0.003874 0.142 Uiso 0.177(6) 1 calc GR . P C -2
H18L H 0.508898 0.569413 -0.016840 0.142 Uiso 0.177(6) 1 calc GR . P C -2
C165 C 0.9420(8) 0.2414(4) 0.3361(5) 0.039(2) Uiso 0.353(8) 1 d . U P B 2
H165 H 0.973949 0.276833 0.335928 0.046 Uiso 0.353(8) 1 calc R . P B 2
C166 C 0.9248(14) 0.2209(9) 0.2752(7) 0.052(3) Uiso 0.353(8) 1 d . U P B 2
H16A H 0.890878 0.186811 0.275036 0.078 Uiso 0.353(8) 1 calc GR . P B 2
H16B H 0.989857 0.216879 0.259923 0.078 Uiso 0.353(8) 1 calc GR . P B 2
H16C H 0.882180 0.245458 0.250600 0.078 Uiso 0.353(8) 1 calc GR . P B 2
C167 C 1.0055(9) 0.2062(5) 0.3813(5) 0.061(2) Uiso 0.353(8) 1 d . U P B 2
H16D H 1.004595 0.220820 0.420466 0.091 Uiso 0.353(8) 1 calc GR . P B 2
H16E H 1.075436 0.204624 0.372163 0.091 Uiso 0.353(8) 1 calc GR . P B 2
H16F H 0.976761 0.170838 0.379917 0.091 Uiso 0.353(8) 1 calc GR . P B 2
C122 C 1.0706(17) 0.3458(7) 0.0088(7) 0.063(3) Uiso 0.286(17) 1 d . U P A 2
H12A H 1.016059 0.369432 -0.006897 0.094 Uiso 0.286(17) 1 calc GR . P A 2
H12B H 1.057269 0.310606 -0.007251 0.094 Uiso 0.286(17) 1 calc GR . P A 2
H12C H 1.135124 0.358572 -0.002100 0.094 Uiso 0.286(17) 1 calc GR . P A 2
C123 C 1.1584(15) 0.3046(7) 0.1035(8) 0.059(3) Uiso 0.286(17) 1 d . U P A 2
H12D H 1.224842 0.315541 0.093735 0.088 Uiso 0.286(17) 1 calc GR . P A 2
H12E H 1.142929 0.269419 0.088141 0.088 Uiso 0.286(17) 1 calc GR . P A 2
H12F H 1.159182 0.304355 0.146027 0.088 Uiso 0.286(17) 1 calc GR . P A 2

loop_
_atom_site_aniso_label
_atom_site_aniso_U_11
_atom_site_aniso_U_22
_atom_site_aniso_U_33
_atom_site_aniso_U_23
_atom_site_aniso_U_13
_atom_site_aniso_U_12
Co1 0.03058(18) 0.02666(18) 0.0421(2) 0.00098(15) 0.00512(15) 0.00864(15)
Al2 0.0257(3) 0.0257(4) 0.0189(4) -0.0035(3) -0.0013(3) 0.0036(3)
Al1 0.0246(3) 0.0242(3) 0.0173(3) 0.0005(3) 0.0015(3) -0.0022(3)
O1 0.0285(8) 0.0306(9) 0.0198(8) 0.0010(7) 0.0001(7) 0.0040(7)
O3 0.0296(8) 0.0270(8) 0.0196(8) -0.0019(7) 0.0025(7) 0.0036(7)
O2 0.0319(9) 0.0316(9) 0.0200(8) -0.0060(7) -0.0001(7) 0.0082(7)
N3 0.0248(10) 0.0276(10) 0.0211(10) -0.0059(8) 0.0007(8) 0.0043(8)
O4 0.0508(12) 0.0618(13) 0.0527(14) -0.0246(11) 0.0062(10) 0.0120(11)
N1 0.0288(10) 0.0293(10) 0.0198(10) -0.0003(8) 0.0011(8) -0.0073(9)
N4 0.0316(10) 0.0241(10) 0.0229(11) -0.0039(8) -0.0033(8) 0.0022(9)
N2 0.0276(10) 0.0293(10) 0.0196(10) 0.0013(8) 0.0028(8) -0.0055(9)
C40 0.0296(12) 0.0288(12) 0.0250(13) -0.0099(10) -0.0028(10) 0.0100(11)
C2 0.0249(11) 0.0221(11) 0.0209(12) -0.0007(9) 0.0034(9) -0.0008(10)
C41 0.0375(13) 0.0296(13) 0.0216(12) -0.0014(10) -0.0048(10) 0.0074(11)
C1 0.0211(11) 0.0231(11) 0.0278(13) 0.0015(10) 0.0043(9) -0.0034(10)
C53 0.0346(13) 0.0310(13) 0.0415(15) -0.0081(11) 0.0128(11) -0.0029(11)
C32 0.0353(13) 0.0405(14) 0.0309(14) 0.0007(11) -0.0004(11) -0.0142(12)
C36 0.0331(13) 0.0475(16) 0.0395(16) 0.0032(13) 0.0072(12) -0.0109(13)
C27 0.0362(13) 0.0332(13) 0.0231(13) -0.0014(10) -0.0005(10) -0.0137(11)
C3 0.0230(11) 0.0241(11) 0.0207(12) -0.0021(9) 0.0029(9) -0.0027(10)
C42 0.0390(13) 0.0226(11) 0.0250(13) -0.0022(10) 0.0003(10) 0.0085(11)
C11 0.0332(13) 0.0436(14) 0.0239(13) -0.0011(11) -0.0015(10) -0.0093(12)
C55 0.0377(15) 0.0485(17) 0.059(2) -0.0168(15) 0.0060(14) 0.0042(14)
C10 0.0524(17) 0.073(2) 0.0291(16) 0.0062(14) -0.0099(13) -0.0267(16)
C44 0.0229(11) 0.0369(13) 0.0222(12) -0.0049(10) -0.0003(9) 0.0017(11)
C37 0.0498(17) 0.0528(18) 0.0463(18) -0.0030(14) 0.0140(14) -0.0094(15)
C54 0.0495(16) 0.0396(16) 0.0473(18) -0.0110(13) 0.0054(14) 0.0020(14)
C49 0.0256(12) 0.0375(13) 0.0315(14) -0.0039(11) 0.0017(10) 0.0016(11)
C21 0.0426(15) 0.0453(15) 0.0414(16) -0.0029(13) 0.0098(12) 0.0041(13)
C62 0.0350(14) 0.0483(16) 0.0397(16) -0.0056(13) 0.0122(12) -0.0084(13)
C63 0.0530(18) 0.0423(16) 0.057(2) 0.0006(14) 0.0194(15) -0.0026(14)
C15 0.0297(12) 0.0372(13) 0.0218(12) 0.0039(10) 0.0035(10) -0.0067(11)
C39 0.0342(13) 0.0426(15) 0.0278(14) -0.0036(11) -0.0084(11) 0.0038(12)
C43 0.0507(16) 0.0368(15) 0.0309(15) 0.0078(12) -0.0013(12) 0.0008(13)
C33 0.0615(18) 0.0314(14) 0.0513(18) -0.0105(13) 0.0177(14) -0.0067(14)
C24 0.0395(14) 0.0332(14) 0.0444(16) -0.0040(12) 0.0090(12) -0.0101(12)
C60 0.0439(16) 0.0448(16) 0.0507(18) 0.0102(14) -0.0004(13) -0.0140(14)
C30 0.068(2) 0.0398(16) 0.0413(17) 0.0027(13) 0.0022(15) -0.0272(16)
C56 0.0409(14) 0.0244(12) 0.0300(14) 0.0019(10) -0.0071(11) -0.0044(11)
C13 0.0353(13) 0.0372(14) 0.0228(13) 0.0044(10) 0.0032(10) -0.0042(11)
C61 0.0376(14) 0.0322(13) 0.0325(14) 0.0078(11) 0.0006(11) -0.0076(12)
C28 0.0512(16) 0.0343(14) 0.0282(14) -0.0076(11) 0.0038(12) -0.0103(13)
C64 0.057(2) 0.087(2) 0.049(2) 0.0070(18) 0.0195(16) 0.0042(19)
C57 0.0486(16) 0.0328(14) 0.064(2) -0.0162(14) -0.0148(15) 0.0054(13)
C16 0.0337(13) 0.0444(15) 0.0295(14) 0.0029(12) 0.0062(11) -0.0029(12)
C12 0.0371(14) 0.0480(16) 0.0219(13) 0.0073(11) -0.0050(11) -0.0061(12)
C29 0.0683(19) 0.0308(14) 0.0382(16) -0.0051(12) 0.0019(14) -0.0114(14)
C66 0.068(4) 0.031(2) 0.075(5) -0.001(3) -0.007(4) 0.006(3)
C48 0.0348(14) 0.0432(16) 0.0481(17) 0.0026(13) 0.0103(12) -0.0017(12)
C46 0.0388(15) 0.067(2) 0.0398(16) -0.0088(15) 0.0148(13) 0.0054(15)
C4 0.0284(13) 0.0329(14) 0.0571(19) -0.0078(13) 0.0115(13) 0.0063(12)
C25 0.067(2) 0.0477(18) 0.072(2) 0.0112(17) 0.0134(18) 0.0053(17)
C47 0.0359(15) 0.065(2) 0.0429(17) 0.0090(15) 0.0129(13) -0.0022(14)
C35 0.087(2) 0.059(2) 0.057(2) -0.0122(17) 0.0343(19) -0.0130(19)
C45 0.0311(13) 0.0491(16) 0.0344(15) -0.0084(12) 0.0056(11) 0.0036(12)
C38 0.0389(16) 0.074(2) 0.068(2) -0.0015(18) 0.0020(15) -0.0048(16)
C59 0.0572(19) 0.0377(16) 0.068(2) 0.0034(15) -0.0171(17) -0.0178(15)
C73 0.073(2) 0.066(2) 0.099(3) -0.006(2) 0.003(2) 0.001(2)
C18 0.0285(14) 0.068(2) 0.0454(17) -0.0008(15) 0.0059(12) -0.0158(14)
C26 0.0527(17) 0.0532(18) 0.0502(19) -0.0131(15) 0.0141(14) -0.0113(15)
C31 0.0483(16) 0.0505(17) 0.0381(16) 0.0042(13) 0.0048(13) -0.0219(15)
C17 0.0322(14) 0.0623(19) 0.0432(17) -0.0007(14) 0.0109(12) -0.0004(14)
C14 0.0555(17) 0.0642(19) 0.0305(16) 0.0148(14) 0.0007(13) -0.0199(16)
C20 0.0330(13) 0.0358(13) 0.0277(13) 0.0032(11) 0.0042(10) -0.0087(11)
C34 0.085(3) 0.053(2) 0.082(3) -0.0023(19) 0.037(2) 0.0111(19)
C23 0.051(3) 0.050(3) 0.068(3) 0.003(2) 0.001(3) 0.002(3)
C8 0.099(3) 0.047(2) 0.133(4) 0.031(2) -0.013(3) 0.025(2)
C65 0.046(3) 0.042(3) 0.064(3) -0.031(2) -0.002(2) -0.002(2)
C68 0.082(3) 0.057(2) 0.124(4) -0.006(2) 0.011(3) 0.012(2)
C50 0.0502(17) 0.0522(18) 0.063(2) -0.0194(15) 0.0203(15) 0.0091(15)
C7 0.080(2) 0.081(3) 0.068(3) 0.038(2) 0.003(2) 0.032(2)
C19 0.0420(15) 0.0477(16) 0.0360(15) -0.0032(13) 0.0058(12) -0.0177(14)
C58 0.066(2) 0.0325(15) 0.081(2) -0.0197(15) -0.0235(18) -0.0007(16)
C69 0.067(2) 0.068(3) 0.138(4) -0.009(3) 0.019(3) 0.002(2)
C52 0.0476(19) 0.074(2) 0.092(3) -0.042(2) -0.0042(18) 0.0103(18)
C51 0.075(2) 0.068(2) 0.073(3) -0.0182(19) -0.0046(19) 0.029(2)
C70 0.097(3) 0.089(3) 0.142(5) -0.019(3) 0.024(3) 0.025(3)
C6 0.058(2) 0.062(2) 0.063(2) -0.0037(17) -0.0204(17) 0.0299(18)
C74 0.142(4) 0.088(3) 0.113(4) 0.011(3) 0.000(3) 0.009(3)
C72 0.093(3) 0.074(3) 0.142(4) 0.003(3) 0.019(3) 0.021(3)
C22 0.085(4) 0.065(3) 0.054(3) -0.015(2) 0.023(3) 0.004(3)
C5 0.0319(16) 0.094(3) 0.091(3) 0.005(2) -0.0030(17) 0.0272(18)
C71 0.121(4) 0.092(3) 0.124(4) 0.008(3) 0.046(3) 0.047(3)
C9 0.077(3) 0.065(2) 0.109(3) -0.026(2) -0.020(2) 0.051(2)
C67 0.064(3) 0.076(4) 0.050(3) -0.024(3) -0.016(3) 0.027(3)

loop_
_atom_type_symbol
_atom_type_description
_atom_type_scat_dispersion_real
_atom_type_scat_dispersion_imag
_atom_type_scat_source
C C 0.0033 0.0016 'International Tables Vol C Tables 4.2.6.8 and 6.1.1.4'
H H 0.0000 0.0000 'International Tables Vol C Tables 4.2.6.8 and 6.1.1.4'
Al Al 0.0645 0.0514 'International Tables Vol C Tables 4.2.6.8 and 6.1.1.4'
Co Co 0.3494 0.9721 'International Tables Vol C Tables 4.2.6.8 and 6.1.1.4'
N N 0.0061 0.0033 'International Tables Vol C Tables 4.2.6.8 and 6.1.1.4'
O O 0.0106 0.0060 'International Tables Vol C Tables 4.2.6.8 and 6.1.1.4'

loop_
_exptl_crystal_face_index_h
_exptl_crystal_face_index_k
_exptl_crystal_face_index_l
_exptl_crystal_face_perp_dist
1 23 24 0.1161
11 -14 19 0.1554
-11 11 -21 0.0632
16 4 -18 0.0617
17 -12 -7 0.1142
-10 -18 24 0.1448
-16 17 2 0.0660
4 24 -23 0.0538
9 -26 -17 0.1559
-6 6 -28 0.0674
-4 -34 -2 0.1993
-14 -18 -10 0.1686

loop_
_geom_angle_atom_site_label_1
_geom_angle_atom_site_label_2
_geom_angle_atom_site_label_3
_geom_angle
_geom_angle_site_symmetry_1
_geom_angle_site_symmetry_3
_geom_angle_publ_flag
C1 Co1 C8 132.17(18) . . ?
C1 Co1 C7 101.71(14) . . ?
C1 Co1 C6 101.23(12) . . ?
C1 Co1 C5 132.53(14) . . ?
C1 Co1 C9 165.35(15) . . ?
C4 Co1 C1 98.26(11) . . ?
C4 Co1 C8 112.53(18) . . ?
C4 Co1 C7 150.15(16) . . ?
C4 Co1 C6 153.74(14) . . ?
C4 Co1 C5 114.74(14) . . ?
C4 Co1 C9 96.32(15) . . ?
C8 Co1 C5 65.53(18) . . ?
C7 Co1 C8 38.40(17) . . ?
C7 Co1 C6 39.17(15) . . ?
C7 Co1 C5 65.46(17) . . ?
C7 Co1 C9 64.29(18) . . ?
C6 Co1 C8 65.38(17) . . ?
C6 Co1 C5 39.30(14) . . ?
C6 Co1 C9 65.42(15) . . ?
C9 Co1 C8 38.21(17) . . ?
C9 Co1 C5 39.48(16) . . ?
O2 Al2 N3 117.60(8) . . ?
O2 Al2 N4 115.27(9) . . ?
O2 Al2 C2 38.35(7) . . ?
O2 Al2 C3 75.50(9) . . ?
N3 Al2 C2 133.72(9) . . ?
N3 Al2 C3 126.75(9) . . ?
N4 Al2 N3 97.54(9) . . ?
N4 Al2 C2 127.47(9) . . ?
N4 Al2 C3 124.41(9) . . ?
C3 Al2 C2 37.20(9) . . ?
O1 Al1 N1 108.73(8) . . ?
O1 Al1 N2 108.82(8) . . ?
O3 Al1 O1 106.04(8) . . ?
O3 Al1 N1 117.13(9) . . ?
O3 Al1 N2 117.58(8) . . ?
N1 Al1 N2 98.13(9) . . ?
C1 O1 Al1 129.28(14) . . ?
C3 O3 Al1 116.03(14) . . ?
C2 O2 Al2 90.50(12) . . ?
C40 N3 Al2 123.74(16) . . ?
C40 N3 C44 120.63(19) . . ?
C44 N3 Al2 115.62(14) . . ?
C27 N1 Al1 123.87(15) . . ?
C11 N1 Al1 116.81(16) . . ?
C11 N1 C27 118.50(19) . . ?
C42 N4 Al2 123.76(16) . . ?
C42 N4 C56 119.0(2) . . ?
C56 N4 Al2 117.17(15) . . ?
C15 N2 Al1 123.15(15) . . ?
C13 N2 Al1 117.36(16) . . ?
C13 N2 C15 119.25(19) . . ?
N3 C40 C41 122.9(2) . . ?
N3 C40 C39 118.7(2) . . ?
C41 C40 C39 118.4(2) . . ?
O2 C2 Al2 51.15(9) . . ?
O2 C2 C1 119.95(19) . . ?
C1 C2 Al2 170.30(17) . . ?
C3 C2 Al2 58.49(12) . . ?
C3 C2 O2 109.55(18) . . ?
C3 C2 C1 130.5(2) . . ?
C40 C41 H41 116.0 . . ?
C40 C41 C42 127.9(2) . . ?
C42 C41 H41 116.0 . . ?
O1 C1 Co1 118.65(16) . . ?
O1 C1 C2 111.26(19) . . ?
C2 C1 Co1 130.09(17) . . ?
C55 C53 H53 108.0 . . ?
C55 C53 C54 110.2(2) . . ?
C55 C53 C49 111.4(2) . . ?
C54 C53 H53 108.0 . . ?
C49 C53 H53 108.0 . . ?
C49 C53 C54 111.3(2) . . ?
C27 C32 C36 123.0(2) . . ?
C31 C32 C36 119.8(2) . . ?
C31 C32 C27 117.1(3) . . ?
C32 C36 H36 107.8 . . ?
C32 C36 C37 110.1(2) . . ?
C32 C36 C38 113.2(2) . . ?
C37 C36 H36 107.8 . . ?
C37 C36 C38 109.9(2) . . ?
C38 C36 H36 107.8 . . ?
C32 C27 N1 119.6(2) . . ?
C32 C27 C28 121.9(2) . . ?
C28 C27 N1 118.5(2) . . ?
O3 C3 Al2 149.20(17) . . ?
O3 C3 C2 126.4(2) . . ?
C2 C3 Al2 84.30(14) . . ?
N4 C42 C41 122.9(2) . . ?
N4 C42 C43 119.7(2) . . ?
C41 C42 C43 117.4(2) . . ?
N1 C11 C10 119.9(2) . . ?
N1 C11 C12 122.8(2) . . ?
C12 C11 C10 117.3(2) . . ?
C53 C55 H55A 109.5 . . ?
C53 C55 H55B 109.5 . . ?
C53 C55 H55C 109.5 . . ?
H55A C55 H55B 109.5 . . ?
H55A C55 H55C 109.5 . . ?
H55B C55 H55C 109.5 . . ?
C11 C10 H10A 109.5 . . ?
C11 C10 H10B 109.5 . . ?
C11 C10 H10C 109.5 . . ?
H10A C10 H10B 109.5 . . ?
H10A C10 H10C 109.5 . . ?
H10B C10 H10C 109.5 . . ?
C49 C44 N3 120.4(2) . . ?
C49 C44 C45 121.0(2) . . ?
C45 C44 N3 118.5(2) . . ?
C36 C37 H37A 109.5 . . ?
C36 C37 H37B 109.5 . . ?
C36 C37 H37C 109.5 . . ?
H37A C37 H37B 109.5 . . ?
H37A C37 H37C 109.5 . . ?
H37B C37 H37C 109.5 . . ?
C53 C54 H54A 109.5 . . ?
C53 C54 H54B 109.5 . . ?
C53 C54 H54C 109.5 . . ?
H54A C54 H54B 109.5 . . ?
H54A C54 H54C 109.5 . . ?
H54B C54 H54C 109.5 . . ?
C44 C49 C53 122.9(2) . . ?
C48 C49 C53 118.9(2) . . ?
C48 C49 C44 118.2(2) . . ?
C16 C21 H21 107.9 . . ?
C16 C21 H21A 107.2 . . ?
C16 C21 C23 111.8(3) . . ?
C16 C21 C22 112.4(3) . . ?
C16 C21 C123 111.1(7) . . ?
C23 C21 H21 107.9 . . ?
C23 C21 C22 108.8(4) . . ?
C22 C21 H21 107.9 . . ?
C122 C21 H21A 107.2 . . ?
C122 C21 C16 111.9(7) . . ?
C122 C21 C123 112.0(9) . . ?
C123 C21 H21A 107.2 . . ?
C63 C62 H62 107.9 . . ?
C63 C62 C64 109.8(2) . . ?
C61 C62 H62 107.9 . . ?
C61 C62 C63 110.9(2) . . ?
C61 C62 C64 112.4(2) . . ?
C64 C62 H62 107.9 . . ?
C62 C63 H63A 109.5 . . ?
C62 C63 H63B 109.5 . . ?
C62 C63 H63C 109.5 . . ?
H63A C63 H63B 109.5 . . ?
H63A C63 H63C 109.5 . . ?
H63B C63 H63C 109.5 . . ?
C16 C15 N2 118.6(2) . . ?
C16 C15 C20 121.8(2) . . ?
C20 C15 N2 119.6(2) . . ?
C40 C39 H39A 109.5 . . ?
C40 C39 H39B 109.5 . . ?
C40 C39 H39C 109.5 . . ?
H39A C39 H39B 109.5 . . ?
H39A C39 H39C 109.5 . . ?
H39B C39 H39C 109.5 . . ?
C42 C43 H43A 109.5 . . ?
C42 C43 H43B 109.5 . . ?
C42 C43 H43C 109.5 . . ?
H43A C43 H43B 109.5 . . ?
H43A C43 H43C 109.5 . . ?
H43B C43 H43C 109.5 . . ?
C28 C33 H33 107.1 . . ?
C28 C33 C35 113.2(3) . . ?
C28 C33 C34 112.9(2) . . ?
C35 C33 H33 107.1 . . ?
C35 C33 C34 109.2(3) . . ?
C34 C33 H33 107.1 . . ?
C25 C24 H24 107.7 . . ?
C26 C24 H24 107.7 . . ?
C26 C24 C25 110.0(2) . . ?
C20 C24 H24 107.7 . . ?
C20 C24 C25 112.1(2) . . ?
C20 C24 C26 111.6(2) . . ?
C61 C60 H60 119.4 . . ?
C59 C60 H60 119.4 . . ?
C59 C60 C61 121.2(3) . . ?
C29 C30 H30 119.9 . . ?
C31 C30 H30 119.9 . . ?
C31 C30 C29 120.2(3) . . ?
C61 C56 N4 120.9(2) . . ?
C61 C56 C57 121.4(2) . . ?
C57 C56 N4 117.7(2) . . ?
N2 C13 C12 122.6(2) . . ?
N2 C13 C14 120.2(2) . . ?
C12 C13 C14 117.1(2) . . ?
C60 C61 C62 119.7(2) . . ?
C56 C61 C62 122.4(2) . . ?
C56 C61 C60 117.9(3) . . ?
C27 C28 C33 121.3(2) . . ?
C29 C28 C27 117.7(3) . . ?
C29 C28 C33 121.0(3) . . ?
C62 C64 H64A 109.5 . . ?
C62 C64 H64B 109.5 . . ?
C62 C64 H64C 109.5 . . ?
H64A C64 H64B 109.5 . . ?
H64A C64 H64C 109.5 . . ?
H64B C64 H64C 109.5 . . ?
C56 C57 C65 123.2(3) . . ?
C56 C57 C165 118.4(4) . . ?
C58 C57 C56 117.6(3) . . ?
C58 C57 C65 118.4(3) . . ?
C58 C57 C165 122.6(4) . . ?
C15 C16 C21 122.6(2) . . ?
C17 C16 C21 119.7(2) . . ?
C17 C16 C15 117.6(2) . . ?
C11 C12 C13 127.8(2) . . ?
C11 C12 H12 116.1 . . ?
C13 C12 H12 116.1 . . ?
C30 C29 C28 121.2(3) . . ?
C30 C29 H29 119.4 . . ?
C28 C29 H29 119.4 . . ?
H66A C66 H66B 109.5 . . ?
H66A C66 H66C 109.5 . . ?
H66B C66 H66C 109.5 . . ?
C65 C66 H66A 109.5 . . ?
C65 C66 H66B 109.5 . . ?
C65 C66 H66C 109.5 . . ?
C49 C48 H48 119.4 . . ?
C47 C48 C49 121.2(3) . . ?
C47 C48 H48 119.4 . . ?
C47 C46 H46 119.1 . . ?
C47 C46 C45 121.7(3) . . ?
C45 C46 H46 119.1 . . ?
O4 C4 Co1 168.3(2) . . ?
C24 C25 H25A 109.5 . . ?
C24 C25 H25B 109.5 . . ?
C24 C25 H25C 109.5 . . ?
H25A C25 H25B 109.5 . . ?
H25A C25 H25C 109.5 . . ?
H25B C25 H25C 109.5 . . ?
C48 C47 H47 120.1 . . ?
C46 C47 C48 119.8(3) . . ?
C46 C47 H47 120.1 . . ?
C33 C35 H35A 109.5 . . ?
C33 C35 H35B 109.5 . . ?
C33 C35 H35C 109.5 . . ?
H35A C35 H35B 109.5 . . ?
H35A C35 H35C 109.5 . . ?
H35B C35 H35C 109.5 . . ?
C44 C45 C50 122.4(2) . . ?
C46 C45 C44 117.9(3) . . ?
C46 C45 C50 119.7(2) . . ?
C36 C38 H38A 109.5 . . ?
C36 C38 H38B 109.5 . . ?
C36 C38 H38C 109.5 . . ?
H38A C38 H38B 109.5 . . ?
H38A C38 H38C 109.5 . . ?
H38B C38 H38C 109.5 . . ?
C60 C59 H59 119.9 . . ?
C58 C59 C60 120.1(3) . . ?
C58 C59 H59 119.9 . . ?
C68 C73 H73 119.8 . . ?
C68 C73 C72 120.4(5) . . ?
C72 C73 H73 119.8 . . ?
C17 C18 H18 120.1 . . ?
C17 C18 C19 119.8(3) . . ?
C19 C18 H18 120.1 . . ?
C24 C26 H26A 109.5 . . ?
C24 C26 H26B 109.5 . . ?
C24 C26 H26C 109.5 . . ?
H26A C26 H26B 109.5 . . ?
H26A C26 H26C 109.5 . . ?
H26B C26 H26C 109.5 . . ?
C32 C31 H31 119.1 . . ?
C30 C31 C32 121.8(3) . . ?
C30 C31 H31 119.1 . . ?
C16 C17 H17 119.2 . . ?
C18 C17 C16 121.7(3) . . ?
C18 C17 H17 119.2 . . ?
C13 C14 H14A 109.5 . . ?
C13 C14 H14B 109.5 . . ?
C13 C14 H14C 109.5 . . ?
H14A C14 H14B 109.5 . . ?
H14A C14 H14C 109.5 . . ?
H14B C14 H14C 109.5 . . ?
C15 C20 C24 123.4(2) . . ?
C19 C20 C15 117.3(2) . . ?
C19 C20 C24 119.3(2) . . ?
C33 C34 H34A 109.5 . . ?
C33 C34 H34B 109.5 . . ?
C33 C34 H34C 109.5 . . ?
H34A C34 H34B 109.5 . . ?
H34A C34 H34C 109.5 . . ?
H34B C34 H34C 109.5 . . ?
C21 C23 H23A 109.5 . . ?
C21 C23 H23B 109.5 . . ?
C21 C23 H23C 109.5 . . ?
H23A C23 H23B 109.5 . . ?
H23A C23 H23C 109.5 . . ?
H23B C23 H23C 109.5 . . ?
Co1 C8 H8 125.0 . . ?
C7 C8 Co1 69.8(2) . . ?
C7 C8 H8 126.1 . . ?
C7 C8 C9 107.8(4) . . ?
C9 C8 Co1 70.8(2) . . ?
C9 C8 H8 126.1 . . ?
C57 C65 C66 112.3(5) . . ?
C57 C65 H65 107.0 . . ?
C57 C65 C67 115.0(5) . . ?
C66 C65 H65 107.0 . . ?
C67 C65 C66 108.1(5) . . ?
C67 C65 H65 107.0 . . ?
C73 C68 C74 120.7(5) . . ?
C69 C68 C73 120.6(5) . . ?
C69 C68 C74 118.7(5) . . ?
C45 C50 H50 108.4 . . ?
C45 C50 C52 111.1(3) . . ?
C45 C50 C51 110.4(3) . . ?
C52 C50 H50 108.4 . . ?
C52 C50 C51 110.1(2) . . ?
C51 C50 H50 108.4 . . ?
Co1 C7 H7 124.0 . . ?
C8 C7 Co1 71.8(2) . . ?
C8 C7 H7 125.3 . . ?
C8 C7 C6 109.3(4) . . ?
C6 C7 Co1 70.4(2) . . ?
C6 C7 H7 125.3 . . ?
C18 C19 C20 121.7(3) . . ?
C18 C19 H19 119.1 . . ?
C20 C19 H19 119.1 . . ?
C57 C58 H58 119.1 . . ?
C59 C58 C57 121.7(3) . . ?
C59 C58 H58 119.1 . . ?
C68 C69 H69 120.7 . . ?
C70 C69 C68 118.6(5) . . ?
C70 C69 H69 120.7 . . ?
C50 C52 H52A 109.5 . . ?
C50 C52 H52B 109.5 . . ?
C50 C52 H52C 109.5 . . ?
H52A C52 H52B 109.5 . . ?
H52A C52 H52C 109.5 . . ?
H52B C52 H52C 109.5 . . ?
C50 C51 H51A 109.5 . . ?
C50 C51 H51B 109.5 . . ?
C50 C51 H51C 109.5 . . ?
H51A C51 H51B 109.5 . . ?
H51A C51 H51C 109.5 . . ?
H51B C51 H51C 109.5 . . ?
C69 C70 H70 118.3 . . ?
C69 C70 C71 123.5(6) . . ?
C71 C70 H70 118.3 . . ?
Co1 C6 H6 123.5 . . ?
C7 C6 Co1 70.4(2) . . ?
C7 C6 H6 126.1 . . ?
C7 C6 C5 107.9(4) . . ?
C5 C6 Co1 71.7(2) . . ?
C5 C6 H6 126.1 . . ?
C68 C74 H74A 109.5 . . ?
C68 C74 H74B 109.5 . . ?
C68 C74 H74C 109.5 . . ?
H74A C74 H74B 109.5 . . ?
H74A C74 H74C 109.5 . . ?
H74B C74 H74C 109.5 . . ?
C73 C72 H72 119.9 . . ?
C71 C72 C73 120.1(6) . . ?
C71 C72 H72 119.9 . . ?
C21 C22 H22A 109.5 . . ?
C21 C22 H22B 109.5 . . ?
C21 C22 H22C 109.5 . . ?
H22A C22 H22B 109.5 . . ?
H22A C22 H22C 109.5 . . ?
H22B C22 H22C 109.5 . . ?
Co1 C5 H5 125.6 . . ?
C6 C5 Co1 69.03(18) . . ?
C6 C5 H5 127.1 . . ?
C6 C5 C9 105.7(4) . . ?
C9 C5 Co1 69.83(19) . . ?
C9 C5 H5 127.1 . . ?
C70 C71 H71 121.6 . . ?
C72 C71 C70 116.8(6) . . ?
C72 C71 H71 121.6 . . ?
Co1 C9 H9 124.5 . . ?
C8 C9 Co1 71.0(2) . . ?
C8 C9 C5 109.2(4) . . ?
C8 C9 H9 125.4 . . ?
C5 C9 Co1 70.70(18) . . ?
C5 C9 H9 125.4 . . ?
C65 C67 H67A 109.5 . . ?
C65 C67 H67B 109.5 . . ?
C65 C67 H67C 109.5 . . ?
H67A C67 H67B 109.5 . . ?
H67A C67 H67C 109.5 . . ?
H67B C67 H67C 109.5 . . ?
H80A C82 H80B 109.5 . . ?
H80A C82 H80C 109.5 . . ?
H80B C82 H80C 109.5 . . ?
C83 C82 H80A 109.5 . . ?
C83 C82 H80B 109.5 . . ?
C83 C82 H80C 109.5 . . ?
H78A C84 H78B 107.5 . . ?
C83 C84 H78A 108.4 . . ?
C83 C84 H78B 108.4 . . ?
C85 C84 H78A 108.4 . . ?
C85 C84 H78B 108.4 . . ?
C85 C84 C83 115.5(17) . . ?
C82 C83 C84 116.8(19) . . ?
C82 C83 H79A 108.1 . . ?
C82 C83 H79B 108.1 . . ?
C84 C83 H79A 108.1 . . ?
C84 C83 H79B 108.1 . . ?
H79A C83 H79B 107.3 . . ?
C177 C178 H172 120.0 . . ?
C177 C178 C179 120.0 . . ?
C179 C178 H172 120.0 . . ?
C178 C177 H171 120.0 . . ?
C178 C177 C176 120.0 . . ?
C176 C177 H171 120.0 . . ?
C177 C176 H170 120.0 . . ?
C175 C176 C177 120.0 . . ?
C175 C176 H170 120.0 . . ?
C176 C175 C180 120.0 . . ?
C176 C175 C181 117.4(5) . . ?
C180 C175 C181 122.6(5) . . ?
C175 C180 H174 120.0 . . ?
C179 C180 C175 120.0 . . ?
C179 C180 H174 120.0 . . ?
C178 C179 H173 120.0 . . ?
C180 C179 C178 120.0 . . ?
C180 C179 H173 120.0 . . ?
C175 C181 H3AA 109.5 . . ?
C175 C181 H3AB 109.5 . . ?
C175 C181 H3AC 109.5 . . ?
H3AA C181 H3AB 109.5 . . ?
H3AA C181 H3AC 109.5 . . ?
H3AB C181 H3AC 109.5 . . ?
H81A C81 H81B 109.5 . . ?
H81A C81 H81C 109.5 . . ?
H81B C81 H81C 109.5 . . ?
C75 C81 H81A 109.5 . . ?
C75 C81 H81B 109.5 . . ?
C75 C81 H81C 109.5 . . ?
C79 C78 H78 120.0 . . ?
C79 C78 C77 120.0 . . ?
C77 C78 H78 120.0 . . ?
C78 C79 H79 120.0 . . ?
C80 C79 C78 120.0 . . ?
C80 C79 H79 120.0 . . ?
C79 C80 H80 120.0 . . ?
C79 C80 C75 120.0 . . ?
C75 C80 H80 120.0 . . ?
C80 C75 C81 120.8(8) . . ?
C76 C75 C81 119.2(8) . . ?
C76 C75 C80 120.0 . . ?
C75 C76 H76 120.0 . . ?
C77 C76 C75 120.0 . . ?
C77 C76 H76 120.0 . . ?
C78 C77 H77 120.0 . . ?
C76 C77 C78 120.0 . . ?
C76 C77 H77 120.0 . . ?
C84 C85 H77A 108.8 . . ?
C84 C85 H77B 108.8 . . ?
C84 C85 C86 113.8(19) . . ?
H77A C85 H77B 107.7 . . ?
C86 C85 H77A 108.8 . . ?
C86 C85 H77B 108.8 . . ?
C85 C86 H76A 109.5 . . ?
C85 C86 H76B 109.5 . . ?
C85 C86 H76C 109.5 . . ?
H76A C86 H76B 109.5 . . ?
H76A C86 H76C 109.5 . . ?
H76B C86 H76C 109.5 . . ?
H18A C186 H18B 109.5 . . ?
H18A C186 H18C 109.5 . . ?
H18B C186 H18C 109.5 . . ?
C185 C186 H18A 109.5 . . ?
C185 C186 H18B 109.5 . . ?
C185 C186 H18C 109.5 . . ?
C186 C185 H18D 101.9 . . ?
C186 C185 H18E 101.9 . . ?
H18D C185 H18E 104.7 . . ?
C184 C185 C186 140(4) . . ?
C184 C185 H18D 101.9 . . ?
C184 C185 H18E 101.9 . . ?
C185 C184 H18F 105.6 . . ?
C185 C184 H18G 105.6 . . ?
C185 C184 C183 127(3) . . ?
H18F C184 H18G 106.1 . . ?
C183 C184 H18F 105.6 . . ?
C183 C184 H18G 105.6 . . ?
C184 C183 H18H 100.5 . . ?
C184 C183 H18I 100.5 . . ?
H18H C183 H18I 104.3 . . ?
C182 C183 C184 145(3) . . ?
C182 C183 H18H 100.5 . . ?
C182 C183 H18I 100.5 . . ?
C183 C182 H18J 109.5 . . ?
C183 C182 H18K 109.5 . . ?
C183 C182 H18L 109.5 . . ?
H18J C182 H18K 109.5 . . ?
H18J C182 H18L 109.5 . . ?
H18K C182 H18L 109.5 . . ?
C57 C165 H165 109.3 . . ?
C166 C165 C57 109.9(10) . . ?
C166 C165 H165 109.3 . . ?
C166 C165 C167 116.1(11) . . ?
C167 C165 C57 102.6(7) . . ?
C167 C165 H165 109.3 . . ?
C165 C166 H16A 109.5 . . ?
C165 C166 H16B 109.5 . . ?
C165 C166 H16C 109.5 . . ?
H16A C166 H16B 109.5 . . ?
H16A C166 H16C 109.5 . . ?
H16B C166 H16C 109.5 . . ?
C165 C167 H16D 109.5 . . ?
C165 C167 H16E 109.5 . . ?
C165 C167 H16F 109.5 . . ?
H16D C167 H16E 109.5 . . ?
H16D C167 H16F 109.5 . . ?
H16E C167 H16F 109.5 . . ?
C21 C122 H12A 109.5 . . ?
C21 C122 H12B 109.5 . . ?
C21 C122 H12C 109.5 . . ?
H12A C122 H12B 109.5 . . ?
H12A C122 H12C 109.5 . . ?
H12B C122 H12C 109.5 . . ?
C21 C123 H12D 109.5 . . ?
C21 C123 H12E 109.5 . . ?
C21 C123 H12F 109.5 . . ?
H12D C123 H12E 109.5 . . ?
H12D C123 H12F 109.5 . . ?
H12E C123 H12F 109.5 . . ?

loop_
_geom_bond_atom_site_label_1
_geom_bond_atom_site_label_2
_geom_bond_distance
_geom_bond_site_symmetry_2
_geom_bond_publ_flag
Co1 C1 1.810(2) . ?
Co1 C4 1.720(3) . ?
Co1 C8 2.095(4) . ?
Co1 C7 2.069(4) . ?
Co1 C6 2.070(3) . ?
Co1 C5 2.104(3) . ?
Co1 C9 2.092(3) . ?
Al2 O2 1.7688(17) . ?
Al2 N3 1.875(2) . ?
Al2 N4 1.875(2) . ?
Al2 C2 2.271(2) . ?
Al2 C3 1.946(2) . ?
Al1 O1 1.7356(17) . ?
Al1 O3 1.7235(16) . ?
Al1 N1 1.8739(19) . ?
Al1 N2 1.882(2) . ?
O1 C1 1.353(3) . ?
O3 C3 1.371(3) . ?
O2 C2 1.409(3) . ?
N3 C40 1.341(3) . ?
N3 C44 1.447(3) . ?
O4 C4 1.160(3) . ?
N1 C27 1.456(3) . ?
N1 C11 1.339(3) . ?
N4 C42 1.341(3) . ?
N4 C56 1.458(3) . ?
N2 C15 1.454(3) . ?
N2 C13 1.336(3) . ?
C40 C41 1.389(3) . ?
C40 C39 1.505(3) . ?
C2 C1 1.447(3) . ?
C2 C3 1.380(3) . ?
C41 H41 0.9300 . ?
C41 C42 1.389(3) . ?
C53 H53 0.9800 . ?
C53 C55 1.524(4) . ?
C53 C54 1.534(4) . ?
C53 C49 1.524(3) . ?
C32 C36 1.512(4) . ?
C32 C27 1.402(4) . ?
C32 C31 1.399(4) . ?
C36 H36 0.9800 . ?
C36 C37 1.529(4) . ?
C36 C38 1.533(4) . ?
C27 C28 1.403(4) . ?
C42 C43 1.509(3) . ?
C11 C10 1.503(3) . ?
C11 C12 1.392(4) . ?
C55 H55A 0.9600 . ?
C55 H55B 0.9600 . ?
C55 H55C 0.9600 . ?
C10 H10A 0.9600 . ?
C10 H10B 0.9600 . ?
C10 H10C 0.9600 . ?
C44 C49 1.401(3) . ?
C44 C45 1.407(3) . ?
C37 H37A 0.9600 . ?
C37 H37B 0.9600 . ?
C37 H37C 0.9600 . ?
C54 H54A 0.9600 . ?
C54 H54B 0.9600 . ?
C54 H54C 0.9600 . ?
C49 C48 1.389(4) . ?
C21 H21 0.9800 . ?
C21 H21A 0.9800 . ?
C21 C16 1.520(4) . ?
C21 C23 1.536(6) . ?
C21 C22 1.547(6) . ?
C21 C122 1.516(16) . ?
C21 C123 1.531(17) . ?
C62 H62 0.9800 . ?
C62 C63 1.526(4) . ?
C62 C61 1.512(4) . ?
C62 C64 1.536(4) . ?
C63 H63A 0.9600 . ?
C63 H63B 0.9600 . ?
C63 H63C 0.9600 . ?
C15 C16 1.404(3) . ?
C15 C20 1.409(3) . ?
C39 H39A 0.9600 . ?
C39 H39B 0.9600 . ?
C39 H39C 0.9600 . ?
C43 H43A 0.9600 . ?
C43 H43B 0.9600 . ?
C43 H43C 0.9600 . ?
C33 H33 0.9800 . ?
C33 C28 1.523(4) . ?
C33 C35 1.528(4) . ?
C33 C34 1.533(4) . ?
C24 H24 0.9800 . ?
C24 C25 1.528(4) . ?
C24 C26 1.520(4) . ?
C24 C20 1.507(4) . ?
C60 H60 0.9300 . ?
C60 C61 1.394(4) . ?
C60 C59 1.369(4) . ?
C30 H30 0.9300 . ?
C30 C29 1.373(4) . ?
C30 C31 1.365(4) . ?
C56 C61 1.394(4) . ?
C56 C57 1.406(4) . ?
C13 C12 1.394(3) . ?
C13 C14 1.506(3) . ?
C28 C29 1.395(4) . ?
C64 H64A 0.9600 . ?
C64 H64B 0.9600 . ?
C64 H64C 0.9600 . ?
C57 C65 1.436(6) . ?
C57 C58 1.386(4) . ?
C57 C165 1.735(11) . ?
C16 C17 1.389(4) . ?
C12 H12 0.9300 . ?
C29 H29 0.9300 . ?
C66 H66A 0.9600 . ?
C66 H66B 0.9600 . ?
C66 H66C 0.9600 . ?
C66 C65 1.571(11) . ?
C48 H48 0.9300 . ?
C48 C47 1.378(4) . ?
C46 H46 0.9300 . ?
C46 C47 1.370(4) . ?
C46 C45 1.385(4) . ?
C25 H25A 0.9600 . ?
C25 H25B 0.9600 . ?
C25 H25C 0.9600 . ?
C47 H47 0.9300 . ?
C35 H35A 0.9600 . ?
C35 H35B 0.9600 . ?
C35 H35C 0.9600 . ?
C45 C50 1.525(4) . ?
C38 H38A 0.9600 . ?
C38 H38B 0.9600 . ?
C38 H38C 0.9600 . ?
C59 H59 0.9300 . ?
C59 C58 1.363(5) . ?
C73 H73 0.9300 . ?
C73 C68 1.364(6) . ?
C73 C72 1.407(6) . ?
C18 H18 0.9300 . ?
C18 C17 1.374(4) . ?
C18 C19 1.377(4) . ?
C26 H26A 0.9600 . ?
C26 H26B 0.9600 . ?
C26 H26C 0.9600 . ?
C31 H31 0.9300 . ?
C17 H17 0.9300 . ?
C14 H14A 0.9600 . ?
C14 H14B 0.9600 . ?
C14 H14C 0.9600 . ?
C20 C19 1.391(4) . ?
C34 H34A 0.9600 . ?
C34 H34B 0.9600 . ?
C34 H34C 0.9600 . ?
C23 H23A 0.9600 . ?
C23 H23B 0.9600 . ?
C23 H23C 0.9600 . ?
C8 H8 0.9300 . ?
C8 C7 1.370(6) . ?
C8 C9 1.371(6) . ?
C65 H65 0.9800 . ?
C65 C67 1.553(8) . ?
C68 C69 1.360(6) . ?
C68 C74 1.480(6) . ?
C50 H50 0.9800 . ?
C50 C52 1.531(4) . ?
C50 C51 1.544(4) . ?
C7 H7 0.9300 . ?
C7 C6 1.388(5) . ?
C19 H19 0.9300 . ?
C58 H58 0.9300 . ?
C69 H69 0.9300 . ?
C69 C70 1.341(7) . ?
C52 H52A 0.9600 . ?
C52 H52B 0.9600 . ?
C52 H52C 0.9600 . ?
C51 H51A 0.9600 . ?
C51 H51B 0.9600 . ?
C51 H51C 0.9600 . ?
C70 H70 0.9300 . ?
C70 C71 1.419(7) . ?
C6 H6 0.9300 . ?
C6 C5 1.404(5) . ?
C74 H74A 0.9600 . ?
C74 H74B 0.9600 . ?
C74 H74C 0.9600 . ?
C72 H72 0.9300 . ?
C72 C71 1.348(7) . ?
C22 H22A 0.9600 . ?
C22 H22B 0.9600 . ?
C22 H22C 0.9600 . ?
C5 H5 0.9300 . ?
C5 C9 1.417(6) . ?
C71 H71 0.9300 . ?
C9 H9 0.9300 . ?
C67 H67A 0.9600 . ?
C67 H67B 0.9600 . ?
C67 H67C 0.9600 . ?
C82 H80A 0.9600 . ?
C82 H80B 0.9600 . ?
C82 H80C 0.9600 . ?
C82 C83 1.30(3) . ?
C84 H78A 0.9700 . ?
C84 H78B 0.9700 . ?
C84 C83 1.57(4) . ?
C84 C85 1.12(3) . ?
C83 H79A 0.9700 . ?
C83 H79B 0.9700 . ?
C178 H172 0.9300 . ?
C178 C177 1.3900 . ?
C178 C179 1.3900 . ?
C177 H171 0.9300 . ?
C177 C176 1.3900 . ?
C176 H170 0.9300 . ?
C176 C175 1.3900 . ?
C175 C180 1.3900 . ?
C175 C181 1.512(9) . ?
C180 H174 0.9300 . ?
C180 C179 1.3900 . ?
C179 H173 0.9300 . ?
C181 H3AA 0.9600 . ?
C181 H3AB 0.9600 . ?
C181 H3AC 0.9600 . ?
C81 H81A 0.9600 . ?
C81 H81B 0.9600 . ?
C81 H81C 0.9600 . ?
C81 C75 1.60(4) . ?
C78 H78 0.9300 . ?
C78 C79 1.3900 . ?
C78 C77 1.3900 . ?
C79 H79 0.9300 . ?
C79 C80 1.3900 . ?
C80 H80 0.9300 . ?
C80 C75 1.3900 . ?
C75 C76 1.3900 . ?
C76 H76 0.9300 . ?
C76 C77 1.3900 . ?
C77 H77 0.9300 . ?
C85 H77A 0.9700 . ?
C85 H77B 0.9700 . ?
C85 C86 1.65(3) . ?
C86 H76A 0.9600 . ?
C86 H76B 0.9600 . ?
C86 H76C 0.9600 . ?
C186 H18A 0.9600 . ?
C186 H18B 0.9600 . ?
C186 H18C 0.9600 . ?
C186 C185 1.44(3) . ?
C185 H18D 0.9700 . ?
C185 H18E 0.9700 . ?
C185 C184 1.18(3) . ?
C184 H18F 0.9700 . ?
C184 H18G 0.9700 . ?
C184 C183 1.41(3) . ?
C183 H18H 0.9700 . ?
C183 H18I 0.9700 . ?
C183 C182 1.18(3) . ?
C182 H18J 0.9600 . ?
C182 H18K 0.9600 . ?
C182 H18L 0.9600 . ?
C165 H165 0.9800 . ?
C165 C166 1.463(18) . ?
C165 C167 1.518(14) . ?
C166 H16A 0.9600 . ?
C166 H16B 0.9600 . ?
C166 H16C 0.9600 . ?
C167 H16D 0.9600 . ?
C167 H16E 0.9600 . ?
C167 H16F 0.9600 . ?
C122 H12A 0.9600 . ?
C122 H12B 0.9600 . ?
C122 H12C 0.9600 . ?
C123 H12D 0.9600 . ?
C123 H12E 0.9600 . ?
C123 H12F 0.9600 . ?

loop_
_exptl_oxdiff_crystal_face_indexfrac_h
_exptl_oxdiff_crystal_face_indexfrac_k
_exptl_oxdiff_crystal_face_indexfrac_l
_exptl_oxdiff_crystal_face_x
_exptl_oxdiff_crystal_face_y
_exptl_oxdiff_crystal_face_z
1.0092 22.9910 23.9812 0.2358 0.9654 0.1541
10.9957 -13.9900 18.9880 0.1142 0.4119 -0.8857
-10.9967 10.9915 -20.9861 -0.1272 -0.5101 0.8482
15.9869 3.9840 -18.0057 -0.9468 0.0376 -0.2897
16.9862 -12.0022 -7.0060 -0.6244 0.0124 -0.7683
-9.9914 -17.9755 24.0031 0.9791 -0.0238 -0.2714
-15.9871 16.9968 2.0057 0.4472 -0.0092 0.8885
3.9962 23.9746 -23.0010 -0.8031 0.0190 0.5943
8.9861 -25.9917 -16.9909 -0.4198 -0.6406 -0.6498
-6.0022 5.9904 -27.9852 -0.3952 -0.6415 0.6483
-4.0040 -33.9753 -1.9849 0.3987 -0.7488 -0.5134
-13.9972 -17.9838 -9.9790 0.4487 -0.8605 0.2530
